data_7721014
loop_
_publ_author_name
'Varaksina, Evgenia'
'Ferulev, Alexey I.'
'Korshunov, Vladislav Mikhailovich'
'Stankevich, Tatyana S.'
'Gontcharenko , Victoria E.'
'Taydakov, Ilya V.'

_publ_section_title
;
 Modulating the energy transfer processes via XPh3 (X=Si, Ge, Sn)
 substitution in luminescent Eu3+ \b-diketonate complexes
;
_journal_name_full 'Dalton Transactions'
_journal_paper_doi 10.1039/D6DT00437G
_journal_year 2026
_chemical_formula_moiety 'C42 H26 Eu F9 N2 O6'
_chemical_formula_sum 'C42 H26 Eu F9 N2 O6'
_chemical_formula_weight 977.61
_space_group_crystal_system monoclinic
_space_group_IT_number 14
_space_group_name_Hall '-P 2ybc'
_space_group_name_H-M_alt 'P 1 21/c 1'
_atom_sites_solution_hydrogens geom
_atom_sites_solution_primary dual
_audit_creation_date 2026-01-26
_audit_creation_method
;
Olex2 1.5
(compiled 2025.07.13 svn.rb7424aed for OlexSys, GUI svn.r7314)
;
_audit_update_record
;
2026-01-26 deposited with the CCDC.	2026-05-08 downloaded from the CCDC.
;
_cell_angle_alpha 90
_cell_angle_beta 92.9510(10)
_cell_angle_gamma 90
_cell_formula_units_Z 4
_cell_length_a 9.6247(4)
_cell_length_b 36.7515(14)
_cell_length_c 10.8511(5)
_cell_measurement_reflns_used 9926
_cell_measurement_temperature 150(2)
_cell_measurement_theta_max 30.45
_cell_measurement_theta_min 2.39
_cell_volume 3833.2(3)
_computing_molecular_graphics 'Olex2 1.5 (Dolomanov et al., 2009)'
_computing_publication_material 'Olex2 1.5 (Dolomanov et al., 2009)'
_computing_structure_refinement 'SHELXL 2018/3 (Sheldrick, 2015)'
_computing_structure_solution 'SHELXT 2018/2 (Sheldrick, 2018)'
_diffrn_ambient_temperature 150.15
_diffrn_measured_fraction_theta_full 0.999
_diffrn_measured_fraction_theta_max 0.999
_diffrn_measurement_device_type 'Bruker APEX-II CCD'
_diffrn_measurement_method '\f and \w scans'
_diffrn_radiation_type MoK\a
_diffrn_radiation_wavelength 0.71073
_diffrn_reflns_av_R_equivalents 0.0491
_diffrn_reflns_av_unetI/netI 0.0454
_diffrn_reflns_Laue_measured_fraction_full 0.999
_diffrn_reflns_Laue_measured_fraction_max 0.999
_diffrn_reflns_limit_h_max 11
_diffrn_reflns_limit_h_min -11
_diffrn_reflns_limit_k_max 45
_diffrn_reflns_limit_k_min -42
_diffrn_reflns_limit_l_max 13
_diffrn_reflns_limit_l_min -13
_diffrn_reflns_number 32001
_diffrn_reflns_point_group_measured_fraction_full 0.999
_diffrn_reflns_point_group_measured_fraction_max 0.999
_diffrn_reflns_theta_full 25.242
_diffrn_reflns_theta_max 25.999
_diffrn_reflns_theta_min 1.662
_exptl_absorpt_coefficient_mu 1.732
_exptl_absorpt_correction_T_max 0.7461
_exptl_absorpt_correction_T_min 0.5481
_exptl_absorpt_correction_type multi-scan
_exptl_absorpt_process_details
;
SADABS-2016/2 (Bruker,2016/2) was used for absorption correction.
wR2(int) was 0.0907 before and 0.0568 after correction.
The Ratio of minimum to maximum transmission is 0.7346.
The \l/2 correction factor is Not present.
;
_exptl_crystal_colour colourless
_exptl_crystal_colour_primary colourless
_exptl_crystal_density_diffrn 1.694
_exptl_crystal_description needle
_exptl_crystal_F_000 1936
_exptl_crystal_size_max 0.25
_exptl_crystal_size_mid 0.04
_exptl_crystal_size_min 0.04
_refine_diff_density_max 1.927
_refine_diff_density_min -2.497
_refine_diff_density_rms 0.131
_refine_ls_extinction_method none
_refine_ls_goodness_of_fit_ref 1.254
_refine_ls_hydrogen_treatment constr
_refine_ls_matrix_type full
_refine_ls_number_parameters 536
_refine_ls_number_reflns 7538
_refine_ls_number_restraints 12
_refine_ls_restrained_S_all 1.254
_refine_ls_R_factor_all 0.0671
_refine_ls_R_factor_gt 0.0575
_refine_ls_shift/su_max 0.001
_refine_ls_shift/su_mean 0.000
_refine_ls_structure_factor_coef Fsqd
_refine_ls_weighting_details 'w=1/[\s^2^(Fo^2^)+(0.0164P)^2^+25.3981P] where P=(Fo^2^+2Fc^2^)/3'
_refine_ls_weighting_scheme calc
_refine_ls_wR_factor_gt 0.1130
_refine_ls_wR_factor_ref 0.1165
_reflns_Friedel_coverage 0.000
_reflns_number_gt 6566
_reflns_number_total 7538
_reflns_threshold_expression 'I > 2\s(I)'
_cod_data_source_file d6dt00437g2.cif
_cod_data_source_block eupg
_cod_database_code 7721014
_shelx_shelxl_version_number 2018/3
_shelx_space_group_comment
;
The symmetry employed for this shelxl refinement is uniquely defined
by the following loop, which should always be used as a source of
symmetry information in preference to the above space-group names.
They are only intended as comments.
;
_shelx_estimated_absorpt_t_max 0.934
_shelx_estimated_absorpt_t_min 0.671
_olex2_refinement_description
;
1. Twinned data refinement
 Scales: 0.9885(5)
 0.0115(5)
2. Fixed Uiso
 At 1.2 times of:
  All C(H) groups
3. Uiso/Uaniso restraints and constraints
Uanis(N1) \\sim Ueq, Uanis(N2) \\sim Ueq: with sigma of 0.005 and sigma for
terminal atoms of 0.01
Uanis(N1) = Uanis(N2)
4.a Aromatic/amide H refined with riding coordinates:
 C32(H32), C31(H31), C16(H16), C13(H13), C26(H26), C38(H38), C30(H30),
 C39(H39), C33(H33), C36(H36), C23(H23), C40(H40), C29(H29), C35(H35), C19(H19),
  C17(H17), C3(H3), C27(H27), C18(H18), C28(H28), C10(H10), C6(H6), C9(H9),
 C20(H20), C7(H7), C8(H8)
;
_olex2_submission_special_instructions 'No special instructions were received'

loop_
_space_group_symop_operation_xyz
'x, y, z'
'-x, y+1/2, -z+1/2'
'-x, -y, -z'
'x, -y-1/2, z-1/2'

loop_
_atom_site_label
_atom_site_type_symbol
_atom_site_fract_x
_atom_site_fract_y
_atom_site_fract_z
_atom_site_U_iso_or_equiv
_atom_site_adp_type
_atom_site_occupancy
_atom_site_site_symmetry_order
_atom_site_calc_flag
_atom_site_refinement_flags_posn
_atom_site_refinement_flags_adp
_atom_site_refinement_flags_occupancy
_atom_site_disorder_assembly
_atom_site_disorder_group
Eu1 Eu 0.45077(3) 0.62154(2) 0.48170(3) 0.01760(9) Uani 1 1 d . . . . .
F7 F 0.0537(4) 0.71285(14) 0.4349(5) 0.0519(13) Uani 1 1 d . . . . .
O4 O 0.5350(4) 0.59216(12) 0.3071(4) 0.0227(10) Uani 1 1 d . . . . .
O6 O 0.5377(4) 0.66985(11) 0.3622(4) 0.0207(9) Uani 1 1 d . . . . .
O1 O 0.2935(4) 0.59553(12) 0.6161(4) 0.0236(10) Uani 1 1 d . . . . .
O3 O 0.2737(4) 0.62225(13) 0.3232(4) 0.0255(10) Uani 1 1 d . . . . .
O5 O 0.3128(4) 0.67499(12) 0.5118(4) 0.0232(10) Uani 1 1 d . . . . .
F2 F 0.1531(5) 0.60103(13) 0.8239(5) 0.0570(14) Uani 1 1 d . . . . .
O2 O 0.5391(5) 0.56490(12) 0.5506(4) 0.0255(10) Uani 1 1 d . . . . .
F5 F 0.1746(5) 0.65139(16) 0.0271(4) 0.0583(15) Uani 1 1 d . . . . .
F9 F 0.1571(5) 0.72664(14) 0.6065(4) 0.0503(13) Uani 1 1 d . . . . .
F3 F 0.2018(6) 0.54681(15) 0.8764(5) 0.0639(16) Uani 1 1 d . . . . .
N2 N 0.7135(5) 0.62874(13) 0.5331(4) 0.0163(7) Uani 1 1 d . U . . .
N1 N 0.5252(5) 0.64946(14) 0.6970(4) 0.0163(7) Uani 1 1 d . U . . .
F8 F 0.1756(5) 0.76115(13) 0.4501(6) 0.0687(18) Uani 1 1 d . . . . .
F4 F 0.0567(5) 0.61409(17) 0.1271(6) 0.082(2) Uani 1 1 d . . . . .
F6 F 0.1001(6) 0.66631(17) 0.1987(5) 0.077(2) Uani 1 1 d . . . . .
F1 F 0.0678(5) 0.55715(18) 0.7184(5) 0.0730(18) Uani 1 1 d . . . . .
C32 C 0.4694(7) 0.67841(19) 0.8855(6) 0.0271(15) Uani 1 1 d . . . . .
H32 H 0.400925 0.686327 0.936647 0.032 Uiso 1 1 calc R U . . .
C42 C 0.6609(6) 0.65510(16) 0.7276(6) 0.0185(13) Uani 1 1 d . . . . .
C14 C 0.5126(6) 0.59543(17) 0.1922(6) 0.0209(13) Uani 1 1 d . . . . .
C31 C 0.4325(7) 0.66094(18) 0.7746(6) 0.0248(14) Uani 1 1 d . . . . .
H31 H 0.338564 0.657151 0.754075 0.030 Uiso 1 1 calc R U . . .
C24 C 0.4997(6) 0.70068(17) 0.3224(5) 0.0186(13) Uani 1 1 d . . . . .
C41 C 0.7636(6) 0.64421(16) 0.6416(6) 0.0188(13) Uani 1 1 d . . . . .
C16 C 0.6316(8) 0.5884(2) -0.0101(6) 0.0331(17) Uani 1 1 d . . . . .
H16 H 0.565758 0.603783 -0.048220 0.040 Uiso 1 1 calc R U . . .
C13 C 0.3936(7) 0.61268(17) 0.1387(6) 0.0246(14) Uani 1 1 d . . . . .
H13 H 0.388333 0.616670 0.053911 0.030 Uiso 1 1 calc R U . . .
C15 C 0.6223(7) 0.57935(17) 0.1139(6) 0.0226(14) Uani 1 1 d . . . . .
C25 C 0.5951(6) 0.72037(17) 0.2429(6) 0.0196(13) Uani 1 1 d . . . . .
C22 C 0.2957(7) 0.70394(18) 0.4504(6) 0.0232(14) Uani 1 1 d . . . . .
C5 C 0.6313(7) 0.51383(18) 0.6556(6) 0.0259(15) Uani 1 1 d . . . . .
C26 C 0.5519(6) 0.74888(17) 0.1652(5) 0.0197(13) Uani 1 1 d . . . . .
H26 H 0.458792 0.755778 0.159866 0.024 Uiso 1 1 calc R U . . .
C38 C 1.0000(7) 0.6399(2) 0.5819(6) 0.0291(16) Uani 1 1 d . . . . .
H38 H 1.094932 0.643637 0.597236 0.035 Uiso 1 1 calc R U . . .
C30 C 0.7362(7) 0.71091(18) 0.2492(6) 0.0227(14) Uani 1 1 d . . . . .
H30 H 0.766931 0.691759 0.299575 0.027 Uiso 1 1 calc R U . . .
C34 C 0.7086(7) 0.67234(18) 0.8391(6) 0.0237(14) Uani 1 1 d . . . . .
C37 C 0.9051(6) 0.65024(18) 0.6697(6) 0.0236(14) Uani 1 1 d . . . . .
C4 C 0.5229(7) 0.54250(18) 0.6376(6) 0.0252(14) Uani 1 1 d . . . . .
C39 C 0.9515(7) 0.6244(2) 0.4738(7) 0.0313(15) Uani 1 1 d . . . . .
H39 H 1.012779 0.617225 0.414952 0.038 Uiso 1 1 calc R U . . .
C33 C 0.6060(8) 0.68382(19) 0.9186(6) 0.0293(16) Uani 1 1 d . . . . .
H33 H 0.631490 0.695017 0.993219 0.035 Uiso 1 1 calc R U . . .
C2 C 0.3054(7) 0.57017(18) 0.6956(6) 0.0251(15) Uani 1 1 d . . . . .
C36 C 0.9480(7) 0.6673(2) 0.7848(7) 0.0323(17) Uani 1 1 d . . . . .
H36 H 1.042151 0.671258 0.803675 0.039 Uiso 1 1 calc R U . . .
C12 C 0.2837(7) 0.62398(18) 0.2076(6) 0.0250(14) Uani 1 1 d . . . . .
C23 C 0.3750(7) 0.71740(18) 0.3573(6) 0.0241(14) Uani 1 1 d . . . . .
H23 H 0.344886 0.738359 0.316026 0.029 Uiso 1 1 calc R U . . .
C40 C 0.8081(7) 0.6195(2) 0.4529(6) 0.0287(15) Uani 1 1 d . . . . .
H40 H 0.776590 0.609219 0.378315 0.034 Uiso 1 1 calc R U . . .
C29 C 0.8299(7) 0.72965(19) 0.1816(6) 0.0279(15) Uani 1 1 d . . . . .
H29 H 0.923666 0.723435 0.187859 0.034 Uiso 1 1 calc R U . . .
C21 C 0.1711(7) 0.7266(2) 0.4846(7) 0.0306(16) Uani 1 1 d . . . . .
C35 C 0.8541(8) 0.6776(2) 0.8657(7) 0.0329(17) Uani 1 1 d . . . . .
H35 H 0.884412 0.688396 0.939906 0.039 Uiso 1 1 calc R U . . .
C1 C 0.1821(8) 0.5686(2) 0.7790(7) 0.0376(18) Uani 1 1 d . . . . .
C19 C 0.8251(8) 0.5415(2) 0.1011(7) 0.0358(18) Uani 1 1 d . . . . .
H19 H 0.889483 0.525556 0.138098 0.043 Uiso 1 1 calc R U . . .
C17 C 0.7380(8) 0.5746(2) -0.0765(7) 0.0389(19) Uani 1 1 d . . . . .
H17 H 0.744188 0.580969 -0.159010 0.047 Uiso 1 1 calc R U . . .
C3 C 0.4083(7) 0.54487(19) 0.7138(6) 0.0298(16) Uani 1 1 d . . . . .
H3 H 0.402793 0.528542 0.778886 0.036 Uiso 1 1 calc R U . . .
C27 C 0.6472(7) 0.76695(18) 0.0959(6) 0.0253(15) Uani 1 1 d . . . . .
H27 H 0.617202 0.785586 0.042945 0.030 Uiso 1 1 calc R U . . .
C18 C 0.8352(8) 0.5514(2) -0.0214(8) 0.0412(19) Uani 1 1 d . . . . .
H18 H 0.907411 0.542476 -0.066376 0.049 Uiso 1 1 calc R U . . .
C28 C 0.7854(7) 0.75760(19) 0.1046(6) 0.0290(16) Uani 1 1 d . . . . .
H28 H 0.848865 0.770100 0.058592 0.035 Uiso 1 1 calc R U . . .
C10 C 0.7185(8) 0.5066(2) 0.5610(7) 0.0353(17) Uani 1 1 d . . . . .
H10 H 0.706565 0.519304 0.486984 0.042 Uiso 1 1 calc R U . . .
C11 C 0.1528(8) 0.6389(2) 0.1389(6) 0.0333(17) Uani 1 1 d . . . . .
C6 C 0.6530(8) 0.4947(2) 0.7664(7) 0.0364(18) Uani 1 1 d . . . . .
H6 H 0.594506 0.498746 0.830560 0.044 Uiso 1 1 calc R U . . .
C9 C 0.8236(9) 0.4808(2) 0.5750(8) 0.045(2) Uani 1 1 d . . . . .
H9 H 0.879853 0.475719 0.509932 0.054 Uiso 1 1 calc R U . . .
C20 C 0.7189(7) 0.55552(19) 0.1680(7) 0.0304(16) Uani 1 1 d . . . . .
H20 H 0.712318 0.548861 0.250152 0.036 Uiso 1 1 calc R U . . .
C7 C 0.7599(9) 0.4700(2) 0.7814(8) 0.045(2) Uani 1 1 d . . . . .
H7 H 0.775498 0.458247 0.856659 0.054 Uiso 1 1 calc R U . . .
C8 C 0.8440(9) 0.4627(2) 0.6856(9) 0.047(2) Uani 1 1 d . . . . .
H8 H 0.914517 0.445458 0.695621 0.057 Uiso 1 1 calc R U . . .

loop_
_atom_site_aniso_label
_atom_site_aniso_U_11
_atom_site_aniso_U_22
_atom_site_aniso_U_33
_atom_site_aniso_U_23
_atom_site_aniso_U_13
_atom_site_aniso_U_12
Eu1 0.01594(15) 0.02203(16) 0.01497(14) 0.00120(14) 0.00203(10) 0.00011(14)
F7 0.021(2) 0.077(4) 0.057(3) -0.009(3) 0.001(2) 0.010(2)
O4 0.022(2) 0.027(2) 0.019(2) -0.0018(18) 0.0002(18) 0.002(2)
O6 0.019(2) 0.022(2) 0.021(2) -0.0001(18) 0.0067(18) 0.0021(19)
O1 0.023(2) 0.024(2) 0.024(2) 0.0036(19) 0.0066(19) -0.0002(19)
O3 0.022(2) 0.033(2) 0.021(2) -0.004(2) -0.0006(18) 0.000(2)
O5 0.016(2) 0.030(3) 0.024(2) 0.002(2) 0.0030(18) 0.0010(19)
F2 0.070(4) 0.047(3) 0.058(3) 0.005(2) 0.043(3) 0.012(3)
O2 0.025(2) 0.030(3) 0.022(2) 0.0047(19) 0.008(2) 0.002(2)
F5 0.038(3) 0.101(4) 0.035(3) 0.026(3) -0.003(2) 0.019(3)
F9 0.045(3) 0.071(3) 0.036(3) -0.007(2) 0.011(2) 0.023(3)
F3 0.070(4) 0.072(4) 0.054(3) 0.034(3) 0.039(3) 0.022(3)
N2 0.0067(14) 0.0245(18) 0.0181(16) 0.0011(14) 0.0039(12) -0.0013(13)
N1 0.0067(14) 0.0245(18) 0.0181(16) 0.0011(14) 0.0039(12) -0.0013(13)
F8 0.055(3) 0.040(3) 0.116(5) 0.024(3) 0.051(3) 0.023(3)
F4 0.040(3) 0.084(4) 0.116(5) 0.039(4) -0.040(3) -0.018(3)
F6 0.075(4) 0.102(5) 0.051(3) -0.023(3) -0.025(3) 0.063(4)
F1 0.034(3) 0.122(5) 0.065(4) -0.017(3) 0.023(3) -0.030(3)
C32 0.030(4) 0.034(4) 0.019(3) -0.003(3) 0.013(3) 0.003(3)
C42 0.017(3) 0.020(3) 0.019(3) 0.002(2) 0.002(2) 0.003(3)
C14 0.021(3) 0.024(3) 0.018(3) -0.003(3) -0.002(3) -0.002(3)
C31 0.021(3) 0.029(4) 0.025(3) 0.002(3) 0.007(3) 0.004(3)
C24 0.017(3) 0.023(3) 0.016(3) -0.004(2) 0.000(2) -0.003(3)
C41 0.016(3) 0.019(3) 0.021(3) 0.000(2) -0.003(2) -0.001(2)
C16 0.036(4) 0.038(4) 0.027(4) 0.002(3) 0.007(3) 0.011(3)
C13 0.029(4) 0.029(4) 0.016(3) 0.001(3) -0.002(3) 0.001(3)
C15 0.021(3) 0.025(3) 0.021(3) -0.004(3) 0.002(3) -0.002(3)
C25 0.019(3) 0.022(3) 0.017(3) -0.003(2) 0.001(2) -0.001(3)
C22 0.018(3) 0.027(4) 0.024(3) -0.002(3) -0.001(3) -0.002(3)
C5 0.024(3) 0.024(3) 0.029(4) -0.002(3) -0.004(3) 0.002(3)
C26 0.016(3) 0.024(3) 0.019(3) -0.001(3) -0.001(2) 0.005(3)
C38 0.011(3) 0.043(4) 0.034(4) 0.004(3) 0.002(3) -0.001(3)
C30 0.021(3) 0.028(4) 0.019(3) 0.002(3) 0.003(3) 0.002(3)
C34 0.028(4) 0.023(3) 0.019(3) 0.001(3) -0.002(3) 0.000(3)
C37 0.014(3) 0.029(4) 0.027(4) 0.003(3) -0.003(3) 0.004(3)
C4 0.026(4) 0.026(4) 0.024(3) -0.001(3) -0.003(3) -0.004(3)
C39 0.024(3) 0.044(4) 0.027(3) -0.001(3) 0.009(3) 0.002(4)
C33 0.042(4) 0.030(4) 0.016(3) -0.002(3) 0.004(3) 0.002(3)
C2 0.028(4) 0.029(4) 0.019(3) 0.000(3) 0.003(3) -0.005(3)
C36 0.024(4) 0.041(4) 0.031(4) -0.006(3) -0.009(3) 0.000(3)
C12 0.024(3) 0.024(3) 0.028(3) -0.001(3) 0.000(3) 0.001(3)
C23 0.023(3) 0.025(3) 0.025(3) 0.006(3) -0.001(3) 0.006(3)
C40 0.025(3) 0.035(4) 0.026(3) -0.002(3) -0.001(3) 0.004(3)
C29 0.021(3) 0.034(4) 0.029(4) 0.000(3) 0.004(3) -0.001(3)
C21 0.023(4) 0.037(4) 0.032(4) 0.005(3) 0.009(3) 0.004(3)
C35 0.034(4) 0.036(4) 0.028(4) -0.005(3) -0.009(3) -0.001(3)
C1 0.042(5) 0.037(4) 0.035(4) 0.008(3) 0.013(4) -0.003(4)
C19 0.028(4) 0.041(4) 0.038(4) -0.007(3) 0.003(3) 0.008(3)
C17 0.048(5) 0.039(4) 0.031(4) -0.003(3) 0.016(4) 0.002(4)
C3 0.035(4) 0.031(4) 0.023(4) 0.006(3) 0.001(3) -0.001(3)
C27 0.035(4) 0.025(3) 0.016(3) 0.000(3) 0.004(3) -0.005(3)
C18 0.038(5) 0.039(5) 0.047(5) -0.010(4) 0.017(4) -0.002(4)
C28 0.031(4) 0.032(4) 0.025(4) 0.000(3) 0.006(3) -0.009(3)
C10 0.039(4) 0.036(4) 0.032(4) 0.003(3) 0.004(3) 0.008(4)
C11 0.032(4) 0.042(4) 0.025(4) 0.000(3) -0.004(3) 0.005(4)
C6 0.045(5) 0.030(4) 0.034(4) 0.006(3) -0.001(3) -0.002(4)
C9 0.045(5) 0.046(5) 0.042(5) -0.013(4) 0.002(4) 0.014(4)
C20 0.032(4) 0.032(4) 0.027(4) -0.003(3) 0.001(3) 0.006(3)
C7 0.052(5) 0.032(4) 0.049(5) 0.004(4) -0.019(4) 0.006(4)
C8 0.050(5) 0.026(4) 0.064(6) -0.002(4) -0.018(5) 0.011(4)

loop_
_atom_type_symbol
_atom_type_description
_atom_type_scat_dispersion_real
_atom_type_scat_dispersion_imag
_atom_type_scat_source
C C 0.0033 0.0016 'International Tables Vol C Tables 4.2.6.8 and 6.1.1.4'
H H 0.0000 0.0000 'International Tables Vol C Tables 4.2.6.8 and 6.1.1.4'
Eu Eu -0.1578 3.6682 'International Tables Vol C Tables 4.2.6.8 and 6.1.1.4'
F F 0.0171 0.0103 'International Tables Vol C Tables 4.2.6.8 and 6.1.1.4'
N N 0.0061 0.0033 'International Tables Vol C Tables 4.2.6.8 and 6.1.1.4'
O O 0.0106 0.0060 'International Tables Vol C Tables 4.2.6.8 and 6.1.1.4'

loop_
_geom_angle_atom_site_label_1
_geom_angle_atom_site_label_2
_geom_angle_atom_site_label_3
_geom_angle
_geom_angle_site_symmetry_1
_geom_angle_site_symmetry_3
_geom_angle_publ_flag
O4 Eu1 O6 76.04(15) . . ?
O4 Eu1 O5 134.26(15) . . ?
O4 Eu1 N2 81.20(15) . . ?
O4 Eu1 N1 143.73(14) . . ?
O6 Eu1 O5 71.07(14) . . ?
O6 Eu1 N2 70.84(15) . . ?
O6 Eu1 N1 96.09(15) . . ?
O1 Eu1 O4 124.69(15) . . ?
O1 Eu1 O6 153.61(15) . . ?
O1 Eu1 O3 89.60(15) . . ?
O1 Eu1 O5 82.57(15) . . ?
O1 Eu1 N2 124.20(15) . . ?
O1 Eu1 N1 76.21(15) . . ?
O3 Eu1 O4 71.62(15) . . ?
O3 Eu1 O6 81.68(15) . . ?
O3 Eu1 O5 72.92(15) . . ?
O3 Eu1 N2 145.24(15) . . ?
O3 Eu1 N1 143.21(15) . . ?
O5 Eu1 N2 115.46(15) . . ?
O5 Eu1 N1 71.70(15) . . ?
O2 Eu1 O4 73.57(15) . . ?
O2 Eu1 O6 134.58(14) . . ?
O2 Eu1 O1 71.23(15) . . ?
O2 Eu1 O3 118.47(16) . . ?
O2 Eu1 O5 150.74(14) . . ?
O2 Eu1 N2 71.80(15) . . ?
O2 Eu1 N1 89.18(15) . . ?
N2 Eu1 N1 62.98(15) . . ?
C14 O4 Eu1 134.6(4) . . ?
C24 O6 Eu1 139.0(4) . . ?
C2 O1 Eu1 132.8(4) . . ?
C12 O3 Eu1 129.4(4) . . ?
C22 O5 Eu1 132.5(4) . . ?
C4 O2 Eu1 138.9(4) . . ?
C41 N2 Eu1 121.8(4) . . ?
C40 N2 Eu1 121.8(4) . . ?
C40 N2 C41 116.3(5) . . ?
C42 N1 Eu1 119.9(4) . . ?
C31 N1 Eu1 121.9(4) . . ?
C31 N1 C42 118.0(5) . . ?
C31 C32 H32 120.1 . . ?
C33 C32 H32 120.1 . . ?
C33 C32 C31 119.7(6) . . ?
N1 C42 C41 118.9(5) . . ?
N1 C42 C34 123.0(6) . . ?
C34 C42 C41 118.0(6) . . ?
O4 C14 C13 123.0(6) . . ?
O4 C14 C15 115.6(5) . . ?
C13 C14 C15 121.4(6) . . ?
N1 C31 C32 123.0(6) . . ?
N1 C31 H31 118.5 . . ?
C32 C31 H31 118.5 . . ?
O6 C24 C25 117.5(5) . . ?
O6 C24 C23 122.2(6) . . ?
C23 C24 C25 120.2(6) . . ?
N2 C41 C42 116.4(5) . . ?
N2 C41 C37 123.3(6) . . ?
C37 C41 C42 120.3(6) . . ?
C15 C16 H16 119.9 . . ?
C17 C16 H16 119.9 . . ?
C17 C16 C15 120.2(7) . . ?
C14 C13 H13 118.7 . . ?
C12 C13 C14 122.5(6) . . ?
C12 C13 H13 118.7 . . ?
C16 C15 C14 122.1(6) . . ?
C20 C15 C14 118.9(6) . . ?
C20 C15 C16 119.0(6) . . ?
C26 C25 C24 123.0(6) . . ?
C26 C25 C30 118.3(6) . . ?
C30 C25 C24 118.6(6) . . ?
O5 C22 C23 128.5(6) . . ?
O5 C22 C21 114.5(6) . . ?
C23 C22 C21 116.9(6) . . ?
C10 C5 C4 119.0(6) . . ?
C10 C5 C6 118.2(7) . . ?
C6 C5 C4 122.8(6) . . ?
C25 C26 H26 119.9 . . ?
C27 C26 C25 120.2(6) . . ?
C27 C26 H26 119.9 . . ?
C37 C38 H38 120.4 . . ?
C39 C38 H38 120.4 . . ?
C39 C38 C37 119.3(6) . . ?
C25 C30 H30 119.7 . . ?
C29 C30 C25 120.7(6) . . ?
C29 C30 H30 119.7 . . ?
C42 C34 C35 120.2(6) . . ?
C33 C34 C42 116.7(6) . . ?
C33 C34 C35 123.1(6) . . ?
C41 C37 C38 117.9(6) . . ?
C41 C37 C36 119.5(6) . . ?
C38 C37 C36 122.6(6) . . ?
O2 C4 C5 116.4(6) . . ?
O2 C4 C3 121.7(6) . . ?
C3 C4 C5 121.9(6) . . ?
C38 C39 H39 120.5 . . ?
C38 C39 C40 119.0(6) . . ?
C40 C39 H39 120.5 . . ?
C32 C33 C34 119.6(6) . . ?
C32 C33 H33 120.2 . . ?
C34 C33 H33 120.2 . . ?
O1 C2 C1 112.5(6) . . ?
O1 C2 C3 129.6(6) . . ?
C3 C2 C1 117.9(6) . . ?
C37 C36 H36 119.5 . . ?
C35 C36 C37 121.1(6) . . ?
C35 C36 H36 119.5 . . ?
O3 C12 C13 128.1(6) . . ?
O3 C12 C11 113.5(6) . . ?
C13 C12 C11 118.3(6) . . ?
C24 C23 H23 118.5 . . ?
C22 C23 C24 123.0(6) . . ?
C22 C23 H23 118.5 . . ?
N2 C40 C39 124.2(6) . . ?
N2 C40 H40 117.9 . . ?
C39 C40 H40 117.9 . . ?
C30 C29 H29 119.9 . . ?
C30 C29 C28 120.3(6) . . ?
C28 C29 H29 119.9 . . ?
F7 C21 F9 106.1(6) . . ?
F7 C21 F8 106.8(6) . . ?
F7 C21 C22 111.0(6) . . ?
F9 C21 C22 111.3(6) . . ?
F8 C21 F9 106.5(6) . . ?
F8 C21 C22 114.7(6) . . ?
C34 C35 H35 119.5 . . ?
C36 C35 C34 120.9(6) . . ?
C36 C35 H35 119.5 . . ?
F2 C1 F3 105.9(6) . . ?
F2 C1 C2 111.6(6) . . ?
F3 C1 C2 114.1(6) . . ?
F1 C1 F2 106.6(7) . . ?
F1 C1 F3 106.5(7) . . ?
F1 C1 C2 111.7(6) . . ?
C18 C19 H19 120.1 . . ?
C20 C19 H19 120.1 . . ?
C20 C19 C18 119.7(7) . . ?
C16 C17 H17 119.8 . . ?
C18 C17 C16 120.4(7) . . ?
C18 C17 H17 119.8 . . ?
C4 C3 H3 118.7 . . ?
C2 C3 C4 122.6(6) . . ?
C2 C3 H3 118.7 . . ?
C26 C27 H27 119.7 . . ?
C28 C27 C26 120.6(6) . . ?
C28 C27 H27 119.7 . . ?
C19 C18 H18 120.0 . . ?
C17 C18 C19 119.9(7) . . ?
C17 C18 H18 120.0 . . ?
C29 C28 H28 120.1 . . ?
C27 C28 C29 119.9(6) . . ?
C27 C28 H28 120.1 . . ?
C5 C10 H10 119.5 . . ?
C5 C10 C9 121.0(7) . . ?
C9 C10 H10 119.5 . . ?
F5 C11 C12 113.9(6) . . ?
F4 C11 F5 107.4(6) . . ?
F4 C11 F6 107.2(7) . . ?
F4 C11 C12 111.1(6) . . ?
F6 C11 F5 105.7(7) . . ?
F6 C11 C12 111.2(6) . . ?
C5 C6 H6 119.6 . . ?
C7 C6 C5 120.7(8) . . ?
C7 C6 H6 119.6 . . ?
C10 C9 H9 120.2 . . ?
C8 C9 C10 119.7(8) . . ?
C8 C9 H9 120.2 . . ?
C15 C20 H20 119.6 . . ?
C19 C20 C15 120.7(7) . . ?
C19 C20 H20 119.6 . . ?
C6 C7 H7 119.8 . . ?
C6 C7 C8 120.4(8) . . ?
C8 C7 H7 119.8 . . ?
C9 C8 H8 120.0 . . ?
C7 C8 C9 120.0(8) . . ?
C7 C8 H8 120.0 . . ?

loop_
_geom_bond_atom_site_label_1
_geom_bond_atom_site_label_2
_geom_bond_distance
_geom_bond_site_symmetry_2
_geom_bond_publ_flag
Eu1 O4 2.360(4) . ?
Eu1 O6 2.376(4) . ?
Eu1 O1 2.357(4) . ?
Eu1 O3 2.358(4) . ?
Eu1 O5 2.403(4) . ?
Eu1 O2 2.356(4) . ?
Eu1 N2 2.575(5) . ?
Eu1 N1 2.618(5) . ?
F7 C21 1.327(8) . ?
O4 C14 1.259(7) . ?
O6 C24 1.260(7) . ?
O1 C2 1.272(8) . ?
O3 C12 1.265(8) . ?
O5 C22 1.262(8) . ?
F2 C1 1.323(9) . ?
O2 C4 1.269(8) . ?
F5 C11 1.323(8) . ?
F9 C21 1.336(8) . ?
F3 C1 1.332(9) . ?
N2 C41 1.372(8) . ?
N2 C40 1.335(8) . ?
N1 C42 1.347(8) . ?
N1 C31 1.327(8) . ?
F8 C21 1.327(8) . ?
F4 C11 1.301(9) . ?
F6 C11 1.314(9) . ?
F1 C1 1.321(9) . ?
C32 H32 0.9300 . ?
C32 C31 1.394(9) . ?
C32 C33 1.359(10) . ?
C42 C41 1.451(8) . ?
C42 C34 1.421(9) . ?
C14 C13 1.409(9) . ?
C14 C15 1.509(9) . ?
C31 H31 0.9300 . ?
C24 C25 1.481(8) . ?
C24 C23 1.418(9) . ?
C41 C37 1.398(8) . ?
C16 H16 0.9300 . ?
C16 C15 1.394(9) . ?
C16 C17 1.379(10) . ?
C13 H13 0.9300 . ?
C13 C12 1.390(9) . ?
C15 C20 1.386(9) . ?
C25 C26 1.395(9) . ?
C25 C30 1.400(9) . ?
C22 C23 1.388(9) . ?
C22 C21 1.521(9) . ?
C5 C4 1.489(9) . ?
C5 C10 1.384(10) . ?
C5 C6 1.398(10) . ?
C26 H26 0.9300 . ?
C26 C27 1.385(9) . ?
C38 H38 0.9300 . ?
C38 C37 1.406(9) . ?
C38 C39 1.364(10) . ?
C30 H30 0.9300 . ?
C30 C29 1.376(9) . ?
C34 C33 1.409(9) . ?
C34 C35 1.429(10) . ?
C37 C36 1.439(9) . ?
C4 C3 1.415(9) . ?
C39 H39 0.9300 . ?
C39 C40 1.399(9) . ?
C33 H33 0.9300 . ?
C2 C1 1.530(10) . ?
C2 C3 1.365(10) . ?
C36 H36 0.9300 . ?
C36 C35 1.346(10) . ?
C12 C11 1.532(9) . ?
C23 H23 0.9300 . ?
C40 H40 0.9300 . ?
C29 H29 0.9300 . ?
C29 C28 1.378(10) . ?
C35 H35 0.9300 . ?
C19 H19 0.9300 . ?
C19 C18 1.387(11) . ?
C19 C20 1.382(10) . ?
C17 H17 0.9300 . ?
C17 C18 1.378(11) . ?
C3 H3 0.9300 . ?
C27 H27 0.9300 . ?
C27 C28 1.372(10) . ?
C18 H18 0.9300 . ?
C28 H28 0.9300 . ?
C10 H10 0.9300 . ?
C10 C9 1.391(11) . ?
C6 H6 0.9300 . ?
C6 C7 1.375(11) . ?
C9 H9 0.9300 . ?
C9 C8 1.378(12) . ?
C20 H20 0.9300 . ?
C7 H7 0.9300 . ?
C7 C8 1.376(12) . ?
C8 H8 0.9300 . ?

loop_
_geom_torsion_atom_site_label_1
_geom_torsion_atom_site_label_2
_geom_torsion_atom_site_label_3
_geom_torsion_atom_site_label_4
_geom_torsion
_geom_torsion_site_symmetry_1
_geom_torsion_site_symmetry_2
_geom_torsion_site_symmetry_3
_geom_torsion_site_symmetry_4
_geom_torsion_publ_flag
Eu1 O4 C14 C13 -19.3(10) . . . . ?
Eu1 O4 C14 C15 161.0(4) . . . . ?
Eu1 O6 C24 C25 -177.1(4) . . . . ?
Eu1 O6 C24 C23 6.8(10) . . . . ?
Eu1 O1 C2 C1 167.9(4) . . . . ?
Eu1 O1 C2 C3 -13.5(11) . . . . ?
Eu1 O3 C12 C13 26.4(10) . . . . ?
Eu1 O3 C12 C11 -156.8(5) . . . . ?
Eu1 O5 C22 C23 -15.0(10) . . . . ?
Eu1 O5 C22 C21 165.0(4) . . . . ?
Eu1 O2 C4 C5 -165.9(4) . . . . ?
Eu1 O2 C4 C3 13.7(10) . . . . ?
Eu1 N2 C41 C42 2.1(7) . . . . ?
Eu1 N2 C41 C37 -176.6(5) . . . . ?
Eu1 N2 C40 C39 177.0(5) . . . . ?
Eu1 N1 C42 C41 -2.3(7) . . . . ?
Eu1 N1 C42 C34 175.7(4) . . . . ?
Eu1 N1 C31 C32 -175.0(5) . . . . ?
O4 C14 C13 C12 -7.2(10) . . . . ?
O4 C14 C15 C16 -163.6(6) . . . . ?
O4 C14 C15 C20 14.8(9) . . . . ?
O6 C24 C25 C26 161.0(6) . . . . ?
O6 C24 C25 C30 -21.4(8) . . . . ?
O6 C24 C23 C22 9.5(10) . . . . ?
O1 C2 C1 F2 -48.9(9) . . . . ?
O1 C2 C1 F3 -168.8(6) . . . . ?
O1 C2 C1 F1 70.3(8) . . . . ?
O1 C2 C3 C4 -2.3(12) . . . . ?
O3 C12 C11 F5 160.1(6) . . . . ?
O3 C12 C11 F4 -78.5(8) . . . . ?
O3 C12 C11 F6 40.9(9) . . . . ?
O5 C22 C23 C24 -4.9(11) . . . . ?
O5 C22 C21 F7 -78.5(7) . . . . ?
O5 C22 C21 F9 39.4(8) . . . . ?
O5 C22 C21 F8 160.3(6) . . . . ?
O2 C4 C3 C2 2.9(11) . . . . ?
N2 C41 C37 C38 0.1(10) . . . . ?
N2 C41 C37 C36 178.8(6) . . . . ?
N1 C42 C41 N2 0.1(8) . . . . ?
N1 C42 C41 C37 178.9(6) . . . . ?
N1 C42 C34 C33 -0.3(9) . . . . ?
N1 C42 C34 C35 -179.7(6) . . . . ?
C42 N1 C31 C32 0.0(9) . . . . ?
C42 C41 C37 C38 -178.6(6) . . . . ?
C42 C41 C37 C36 0.1(9) . . . . ?
C42 C34 C33 C32 -0.7(10) . . . . ?
C42 C34 C35 C36 1.7(11) . . . . ?
C14 C13 C12 O3 2.9(11) . . . . ?
C14 C13 C12 C11 -173.8(6) . . . . ?
C14 C15 C20 C19 -176.9(6) . . . . ?
C31 N1 C42 C41 -177.3(6) . . . . ?
C31 N1 C42 C34 0.6(9) . . . . ?
C31 C32 C33 C34 1.3(10) . . . . ?
C24 C25 C26 C27 178.0(6) . . . . ?
C24 C25 C30 C29 -176.8(6) . . . . ?
C41 N2 C40 C39 0.6(10) . . . . ?
C41 C42 C34 C33 177.7(6) . . . . ?
C41 C42 C34 C35 -1.7(9) . . . . ?
C41 C37 C36 C35 -0.2(11) . . . . ?
C16 C15 C20 C19 1.5(11) . . . . ?
C16 C17 C18 C19 0.8(12) . . . . ?
C13 C14 C15 C16 16.7(10) . . . . ?
C13 C14 C15 C20 -164.9(6) . . . . ?
C13 C12 C11 F5 -22.7(10) . . . . ?
C13 C12 C11 F4 98.7(8) . . . . ?
C13 C12 C11 F6 -142.0(7) . . . . ?
C15 C14 C13 C12 172.4(6) . . . . ?
C15 C16 C17 C18 0.7(12) . . . . ?
C25 C24 C23 C22 -166.5(6) . . . . ?
C25 C26 C27 C28 -1.4(10) . . . . ?
C25 C30 C29 C28 -1.3(10) . . . . ?
C5 C4 C3 C2 -177.6(6) . . . . ?
C5 C10 C9 C8 -1.7(13) . . . . ?
C5 C6 C7 C8 -2.6(12) . . . . ?
C26 C25 C30 C29 0.9(9) . . . . ?
C26 C27 C28 C29 0.9(10) . . . . ?
C38 C37 C36 C35 178.4(7) . . . . ?
C38 C39 C40 N2 -0.8(11) . . . . ?
C30 C25 C26 C27 0.5(9) . . . . ?
C30 C29 C28 C27 0.4(10) . . . . ?
C34 C42 C41 N2 -177.9(5) . . . . ?
C34 C42 C41 C37 0.9(9) . . . . ?
C37 C38 C39 C40 0.6(11) . . . . ?
C37 C36 C35 C34 -0.7(11) . . . . ?
C4 C5 C10 C9 178.3(7) . . . . ?
C4 C5 C6 C7 -176.0(7) . . . . ?
C39 C38 C37 C41 -0.3(10) . . . . ?
C39 C38 C37 C36 -178.9(7) . . . . ?
C33 C32 C31 N1 -0.9(11) . . . . ?
C33 C34 C35 C36 -177.7(7) . . . . ?
C23 C24 C25 C26 -22.8(9) . . . . ?
C23 C24 C25 C30 154.8(6) . . . . ?
C23 C22 C21 F7 101.5(7) . . . . ?
C23 C22 C21 F9 -140.6(6) . . . . ?
C23 C22 C21 F8 -19.7(9) . . . . ?
C40 N2 C41 C42 178.5(6) . . . . ?
C40 N2 C41 C37 -0.3(9) . . . . ?
C21 C22 C23 C24 175.1(6) . . . . ?
C35 C34 C33 C32 178.7(7) . . . . ?
C1 C2 C3 C4 176.3(7) . . . . ?
C17 C16 C15 C14 176.4(7) . . . . ?
C17 C16 C15 C20 -1.9(11) . . . . ?
C3 C2 C1 F2 132.3(7) . . . . ?
C3 C2 C1 F3 12.3(10) . . . . ?
C3 C2 C1 F1 -108.5(8) . . . . ?
C18 C19 C20 C15 0.0(11) . . . . ?
C10 C5 C4 O2 -17.6(9) . . . . ?
C10 C5 C4 C3 162.8(7) . . . . ?
C10 C5 C6 C7 1.3(11) . . . . ?
C10 C9 C8 C7 0.4(13) . . . . ?
C6 C5 C4 O2 159.7(7) . . . . ?
C6 C5 C4 C3 -19.9(10) . . . . ?
C6 C5 C10 C9 0.9(11) . . . . ?
C6 C7 C8 C9 1.7(13) . . . . ?
C20 C19 C18 C17 -1.2(12) . . . . ?

loop_
_twin_individual_id
_twin_individual_mass_fraction_refined
1 0.9885(5)
2 0.0115(5)
